data_3000606
loop_
_publ_author_name
'Bania, Ankur'
'Gogoi, Diptajyoti'
'Kalita, Nabadeep'
'Nakane, Takanori'
'Kawamoto, Akihiro'
'Althubeiti, Khaled'
'Sasaki, Toshiyuki'
'Kurisu, Genji'
'Thakuria, Ranjit'

_publ_section_title
;
 Beyond serendipity: uncovering novel ratiometric urea-24DHBA cocrystals
 through mechanochemistry and MicroED
;
_journal_name_full 'Chemical Communications'
_journal_page_first 16198
_journal_page_last 16201
_journal_paper_doi 10.1039/D5CC03628C
_journal_volume 61
_journal_year 2025
_chemical_formula_moiety 'C7 H6 O4, C H4 N2 O'
_chemical_formula_sum 'C8 H10 N2 O5'
_chemical_formula_weight 214.18
_space_group_crystal_system monoclinic
_space_group_IT_number 14
_space_group_name_Hall '-P 2yn'
_space_group_name_H-M_alt 'P 1 21/n 1'
_atom_sites_solution_hydrogens geom
_atom_sites_solution_primary iterative
_audit_creation_date 2025-06-10
_audit_creation_method
;
Olex2 1.5
(compiled 2022.04.07 svn.rca3783a0 for OlexSys, GUI svn.r6498)
;
_cell_angle_alpha 90
_cell_angle_beta 91.70(2)
_cell_angle_gamma 90
_cell_formula_units_Z 8
_cell_length_a 6.9711(15)
_cell_length_b 11.059(3)
_cell_length_c 31.307(7)
_cell_measurement_reflns_used 4205
_cell_measurement_temperature 79
_cell_measurement_theta_max 0.8684896833716158
_cell_measurement_theta_min 0.12253341769976006
_cell_volume 2412.5(10)
_computing_cell_refinement 'dials.two_theta_refine (Waterman et al., 2016)'
_computing_data_collection 'SerialEM (Mastronarde, 2005)'
_computing_data_reduction 'dials.scale (Beilsten-Edmands et al., 2020)'
_computing_molecular_graphics 'Olex2 1.5 (Dolomanov et al., 2009)'
_computing_publication_material 'Olex2 1.5 (Dolomanov et al., 2009)'
_computing_structure_refinement 'SHELXL 2018/3 (Sheldrick, 2015)'
_computing_structure_solution 'olex2.solve 1.5 (Bourhis et al., 2015)'
_diffrn_ambient_temperature 79
_diffrn_detector
;
Falcon 3 direct electron camera (integration mode)
;
_diffrn_detector_type CMOS
_diffrn_measured_fraction_theta_full 0.997
_diffrn_measured_fraction_theta_max 0.997
_diffrn_measurement_device_type 'Talos Arctica electron microscope'
_diffrn_measurement_method
;
continuous rotation electron diffraction (MicroED)
;
_diffrn_radiation_probe electron
_diffrn_radiation_type electron
_diffrn_radiation_wavelength 0.02508
_diffrn_reflns_av_R_equivalents 0.3357
_diffrn_reflns_av_unetI/netI 0.0997
_diffrn_reflns_Laue_measured_fraction_full 0.997
_diffrn_reflns_Laue_measured_fraction_max 0.997
_diffrn_reflns_limit_h_max 8
_diffrn_reflns_limit_h_min -8
_diffrn_reflns_limit_k_max 13
_diffrn_reflns_limit_k_min -13
_diffrn_reflns_limit_l_max 37
_diffrn_reflns_limit_l_min -37
_diffrn_reflns_number 78363
_diffrn_reflns_point_group_measured_fraction_full 0.997
_diffrn_reflns_point_group_measured_fraction_max 0.997
_diffrn_reflns_theta_full 0.862
_diffrn_reflns_theta_max 0.866
_diffrn_reflns_theta_min 0.122
_diffrn_source 'Talos Arctica Field Emission Gun'
_exptl_absorpt_coefficient_mu 0.000
_exptl_crystal_colour colourless
_exptl_crystal_density_diffrn 1.179
_exptl_crystal_description powder
_exptl_crystal_F_000 310
_refine_diff_density_max 0.475
_refine_diff_density_min -0.300
_refine_diff_density_rms 0.113
_refine_ls_extinction_coef 9556(14)
_refine_ls_extinction_expression Fc^*^=kFc[1+0.001xFc^2^\l^3^/sin(2\q)]^-1/4^
_refine_ls_extinction_method 'SHELXL-2018/3 (Sheldrick 2018)'
_refine_ls_goodness_of_fit_ref 1.643
_refine_ls_hydrogen_treatment constr
_refine_ls_matrix_type full
_refine_ls_number_parameters 278
_refine_ls_number_reflns 4413
_refine_ls_number_restraints 0
_refine_ls_restrained_S_all 1.643
_refine_ls_R_factor_all 0.2208
_refine_ls_shift/su_max 0.001
_refine_ls_shift/su_mean 0.000
_refine_ls_structure_factor_coef Fsqd
_refine_ls_weighting_details 'w=1/[\s^2^(Fo^2^)+(0.2000P)^2^] where P=(Fo^2^+2Fc^2^)/3'
_refine_ls_weighting_scheme calc
_refine_ls_wR_factor_gt 0.4599
_reflns_Friedel_coverage 0.000
_reflns_Friedel_fraction_full .
_reflns_Friedel_fraction_max .
_reflns_number_gt 2923
_reflns_number_total 4413
_reflns_threshold_expression 'I > 2\s(I)'
_cod_data_source_file Urea-24DHBA-Post.cif
_cod_data_source_block urea-24dhba-post
_cod_depositor_comments
;Releasing structure 3000606 into public domain as published material by
 including journal information.
;
_cod_original_cell_volume 2412.6(10)
_cod_database_code 3000606
_shelx_shelxl_version_number 2018/3
_shelx_space_group_comment
;
The symmetry employed for this shelxl refinement is uniquely defined
by the following loop, which should always be used as a source of
symmetry information in preference to the above space-group names.
They are only intended as comments.
;
_olex2_refinement_description
;
1. Fixed Uiso
 At 1.2 times of:
  All C(H) groups, All N(H,H) groups
 At 1.5 times of:
  All O(H) groups
2.a Aromatic/amide H refined with riding coordinates:
 C14(H14), C6(H6), C17(H17), C5(H5), C3(H3), C16(H16)
2.b X=CH2 refined with riding coordinates:
 N29(H29A,H29B), N25(H25A,H25B), N26(H26A,H26B), N30(H30A,H30B)
2.c Idealised tetrahedral OH refined as rotating group:
 O10(H10), O21(H21), O20(H20), O11(H11), O22(H22), O9(H9)
;
_smtbx_masks_void_probe_radius 1.2
_smtbx_masks_void_truncation_radius 1.2
_olex2_submission_special_instructions 'No special instructions were received'

loop_
_space_group_symop_operation_xyz
'x, y, z'
'-x+1/2, y+1/2, -z+1/2'
'-x, -y, -z'
'x-1/2, -y-1/2, z-1/2'

loop_
_atom_site_label
_atom_site_type_symbol
_atom_site_fract_x
_atom_site_fract_y
_atom_site_fract_z
_atom_site_U_iso_or_equiv
_atom_site_adp_type
_atom_site_occupancy
_atom_site_site_symmetry_order
_atom_site_calc_flag
_atom_site_refinement_flags_posn
_atom_site_refinement_flags_adp
_atom_site_refinement_flags_occupancy
_atom_site_disorder_assembly
_atom_site_disorder_group
O10 O -0.0693(9) 0.5893(6) 0.3728(2) 0.0498(16) Uani 1 1 d . . . . .
H10 H -0.105999 0.618567 0.395968 0.075 Uiso 1 1 calc R U . . .
N29 N -0.2320(8) 0.9732(6) 0.2828(2) 0.0465(17) Uani 1 1 d . . . . .
H29A H -0.233833 1.052210 0.285956 0.056 Uiso 1 1 calc R U . . .
H29B H -0.339800 0.931796 0.283106 0.056 Uiso 1 1 calc R U . . .
C27 C -0.0663(9) 0.9162(7) 0.2774(3) 0.0440(18) Uani 1 1 d . . . . .
O21 O 0.0816(9) 1.0059(5) 0.12571(19) 0.0406(14) Uani 1 1 d . . . . .
H21 H 0.106510 1.029042 0.100922 0.061 Uiso 1 1 calc R U . . .
O28 O -0.0809(8) 0.7968(7) 0.2729(2) 0.0503(17) Uani 1 1 d . . . . .
O8 O -0.1727(10) 0.5794(10) 0.4523(2) 0.071(2) Uani 1 1 d . . . . .
C14 C 0.0662(9) 0.8326(7) 0.1663(2) 0.0404(18) Uani 1 1 d . . . . .
H14 H 0.031487 0.884185 0.189093 0.049 Uiso 1 1 calc R U . . .
C7 C -0.1837(10) 0.4634(8) 0.4490(2) 0.0439(18) Uani 1 1 d . . . . .
C15 C 0.0780(10) 0.7098(7) 0.1737(2) 0.0435(18) Uani 1 1 d . . . . .
C6 C -0.1610(10) 0.2787(7) 0.4070(2) 0.0415(18) Uani 1 1 d . . . . .
H6 H -0.201516 0.234473 0.431163 0.050 Uiso 1 1 calc R U . . .
C17 C 0.1628(11) 0.6876(8) 0.1001(2) 0.049(2) Uani 1 1 d . . . . .
H17 H 0.204315 0.637621 0.077445 0.059 Uiso 1 1 calc R U . . .
C5 C -0.1239(11) 0.2160(8) 0.3699(2) 0.051(2) Uani 1 1 d . . . . .
H5 H -0.129981 0.130184 0.369078 0.061 Uiso 1 1 calc R U . . .
N25 N 0.5921(9) 0.6755(7) 0.3102(2) 0.0537(19) Uani 1 1 d . . . . .
H25A H 0.699312 0.695750 0.297923 0.064 Uiso 1 1 calc R U . . .
H25B H 0.592700 0.618195 0.329724 0.064 Uiso 1 1 calc R U . . .
C3 C -0.0604(10) 0.4047(7) 0.3353(2) 0.0442(18) Uani 1 1 d . . . . .
H3 H -0.028859 0.448728 0.310468 0.053 Uiso 1 1 calc R U . . .
C4 C -0.0773(10) 0.2825(7) 0.3337(2) 0.0414(18) Uani 1 1 d . . . . .
N26 N 0.2680(10) 0.6909(8) 0.3153(2) 0.063(2) Uani 1 1 d . . . . .
H26A H 0.155196 0.719318 0.306932 0.075 Uiso 1 1 calc R U . . .
H26B H 0.275791 0.633406 0.334726 0.075 Uiso 1 1 calc R U . . .
C18 C 0.1876(10) 0.8643(9) 0.0535(3) 0.047(2) Uani 1 1 d . . . . .
O20 O 0.2462(10) 0.7954(8) 0.0237(2) 0.061(2) Uani 1 1 d . . . . .
H20 H 0.271295 0.837248 0.002213 0.092 Uiso 1 1 calc R U . . .
O19 O 0.1774(10) 0.9778(9) 0.0476(2) 0.061(2) Uani 1 1 d . . . . .
N30 N 0.0934(8) 0.9681(6) 0.2765(2) 0.0470(17) Uani 1 1 d . . . . .
H30A H 0.198374 0.925617 0.272849 0.056 Uiso 1 1 calc R U . . .
H30B H 0.100569 1.047144 0.279509 0.056 Uiso 1 1 calc R U . . .
C2 C -0.0896(9) 0.4653(7) 0.3736(2) 0.0417(18) Uani 1 1 d . . . . .
O11 O -0.0521(10) 0.2186(6) 0.2975(2) 0.0510(16) Uani 1 1 d . . . . .
H11 H -0.026284 0.266074 0.277523 0.076 Uiso 1 1 calc R U . . .
O22 O 0.0502(9) 0.6548(6) 0.2105(2) 0.0497(17) Uani 1 1 d . . . . .
H22 H 0.002624 0.703818 0.227760 0.074 Uiso 1 1 calc R U . . .
C16 C 0.1250(11) 0.6340(7) 0.1390(3) 0.055(2) Uani 1 1 d . . . . .
H16 H 0.130557 0.548709 0.142314 0.066 Uiso 1 1 calc R U . . .
O9 O -0.2312(10) 0.3961(6) 0.4811(2) 0.0529(17) Uani 1 1 d . . . . .
H9 H -0.238517 0.439090 0.503144 0.079 Uiso 1 1 calc R U . . .
C23 C 0.4232(8) 0.7337(7) 0.2990(2) 0.0421(19) Uani 1 1 d . . . . .
O24 O 0.4215(7) 0.8149(7) 0.2714(2) 0.0509(18) Uani 1 1 d . . . . .
C13 C 0.1020(9) 0.8816(7) 0.1283(2) 0.0366(17) Uani 1 1 d . . . . .
C12 C 0.1429(10) 0.8090(7) 0.0927(2) 0.0454(19) Uani 1 1 d . . . . .
C1 C -0.1423(8) 0.3999(7) 0.4105(2) 0.0433(19) Uani 1 1 d . . . . .

loop_
_atom_site_aniso_label
_atom_site_aniso_U_11
_atom_site_aniso_U_22
_atom_site_aniso_U_33
_atom_site_aniso_U_23
_atom_site_aniso_U_13
_atom_site_aniso_U_12
O10 0.051(3) 0.050(4) 0.048(4) 0.005(3) 0.011(3) -0.006(3)
N29 0.032(3) 0.035(4) 0.073(5) 0.002(3) -0.001(3) 0.007(3)
C27 0.040(4) 0.034(4) 0.058(5) 0.009(4) 0.003(3) -0.001(3)
O21 0.059(3) 0.026(3) 0.037(3) 0.004(3) 0.003(3) -0.005(3)
O28 0.038(3) 0.062(5) 0.051(4) 0.014(3) 0.007(3) -0.007(3)
O8 0.059(4) 0.114(8) 0.042(4) -0.006(4) 0.013(3) 0.008(4)
C14 0.038(4) 0.042(5) 0.043(4) 0.000(3) 0.011(3) -0.017(3)
C7 0.046(4) 0.052(5) 0.035(4) -0.015(4) 0.014(3) -0.002(4)
C15 0.047(4) 0.042(5) 0.042(4) -0.007(4) 0.000(3) -0.002(3)
C6 0.060(4) 0.036(5) 0.029(4) -0.004(3) 0.013(3) -0.011(3)
C17 0.060(5) 0.057(6) 0.030(4) -0.018(4) -0.008(3) 0.003(4)
C5 0.067(5) 0.037(5) 0.049(5) -0.015(4) 0.012(4) -0.001(4)
N25 0.036(3) 0.065(5) 0.061(4) 0.018(4) 0.010(3) 0.000(3)
C3 0.052(4) 0.037(5) 0.043(4) 0.006(4) 0.003(3) 0.004(3)
C4 0.044(4) 0.045(5) 0.035(4) -0.005(4) 0.002(3) 0.003(3)
N26 0.047(4) 0.080(6) 0.061(4) 0.026(4) 0.001(3) 0.029(4)
C18 0.036(4) 0.057(6) 0.047(5) -0.014(4) -0.005(3) -0.003(3)
O20 0.059(4) 0.083(6) 0.042(4) 0.000(4) 0.004(3) -0.018(4)
O19 0.067(4) 0.089(7) 0.028(3) -0.015(4) 0.001(3) -0.030(4)
N30 0.036(3) 0.032(4) 0.074(5) -0.011(3) 0.010(3) -0.007(3)
C2 0.035(3) 0.059(5) 0.031(4) -0.002(4) 0.004(3) 0.008(3)
O11 0.062(4) 0.032(4) 0.059(4) -0.014(3) -0.001(3) 0.003(3)
O22 0.047(3) 0.051(4) 0.052(4) 0.018(3) 0.018(3) 0.010(3)
C16 0.061(5) 0.031(4) 0.073(6) 0.012(4) 0.006(4) 0.010(3)
O9 0.072(4) 0.045(4) 0.042(4) 0.000(3) 0.013(3) 0.004(3)
C23 0.020(3) 0.042(4) 0.065(5) 0.026(4) 0.009(3) -0.005(3)
O24 0.025(3) 0.071(5) 0.058(4) 0.022(4) 0.012(3) 0.016(3)
C13 0.031(3) 0.049(5) 0.030(4) -0.003(3) 0.000(3) -0.008(3)
C12 0.042(4) 0.046(5) 0.048(5) 0.013(4) 0.003(3) 0.008(3)
C1 0.021(3) 0.052(5) 0.057(5) 0.006(4) -0.002(3) 0.005(3)

loop_
_atom_type_symbol
_atom_type_description
_atom_type_scat_dispersion_real
_atom_type_scat_dispersion_imag
_atom_type_scat_source
C C 0.0000 0.0000 'International Tables Vol C Tables 4.2.6.8 and 6.1.1.4'
H H 0.0000 0.0000 'International Tables Vol C Tables 4.2.6.8 and 6.1.1.4'
N N 0.0000 0.0000 'International Tables Vol C Tables 4.2.6.8 and 6.1.1.4'
O O 0.0000 0.0000 'International Tables Vol C Tables 4.2.6.8 and 6.1.1.4'

loop_
_geom_angle_atom_site_label_1
_geom_angle_atom_site_label_2
_geom_angle_atom_site_label_3
_geom_angle
_geom_angle_site_symmetry_1
_geom_angle_site_symmetry_3
C2 O10 H10 109.5 . .
H29A N29 H29B 120.0 . .
C27 N29 H29A 120.0 . .
C27 N29 H29B 120.0 . .
O28 C27 N29 114.7(6) . .
N30 C27 N29 124.1(7) . .
N30 C27 O28 121.2(6) . .
C13 O21 H21 109.5 . .
C15 C14 H14 118.8 . .
C13 C14 H14 118.8 . .
C13 C14 C15 122.4(7) . .
O8 C7 O9 121.5(7) . .
O8 C7 C1 122.9(7) . .
O9 C7 C1 115.6(7) . .
C14 C15 C16 117.9(7) . .
O22 C15 C14 126.0(7) . .
O22 C15 C16 116.0(7) . .
C5 C6 H6 118.5 . .
C1 C6 H6 118.5 . .
C1 C6 C5 123.0(7) . .
C16 C17 H17 118.4 . .
C12 C17 H17 118.4 . .
C12 C17 C16 123.1(7) . .
C6 C5 H5 121.0 . .
C6 C5 C4 118.1(7) . .
C4 C5 H5 121.0 . .
H25A N25 H25B 120.0 . .
C23 N25 H25A 120.0 . .
C23 N25 H25B 120.0 . .
C4 C3 H3 120.1 . .
C4 C3 C2 119.8(7) . .
C2 C3 H3 120.1 . .
C3 C4 C5 121.0(7) . .
O11 C4 C5 116.4(7) . .
O11 C4 C3 122.6(7) . .
H26A N26 H26B 120.0 . .
C23 N26 H26A 120.0 . .
C23 N26 H26B 120.0 . .
O20 C18 C12 117.2(8) . .
O19 C18 O20 120.1(8) . .
O19 C18 C12 122.6(7) . .
C18 O20 H20 109.5 . .
C27 N30 H30A 120.0 . .
C27 N30 H30B 120.0 . .
H30A N30 H30B 120.0 . .
O10 C2 C3 116.4(6) . .
O10 C2 C1 123.4(6) . .
C3 C2 C1 120.2(7) . .
C4 O11 H11 109.5 . .
C15 O22 H22 109.5 . .
C15 C16 H16 120.8 . .
C17 C16 C15 118.3(7) . .
C17 C16 H16 120.8 . .
C7 O9 H9 109.5 . .
N26 C23 N25 116.4(7) . .
O24 C23 N25 120.3(6) . .
O24 C23 N26 123.0(6) . .
O21 C13 C12 122.7(6) . .
C14 C13 O21 115.7(6) . .
C14 C13 C12 121.3(7) . .
C17 C12 C18 123.1(7) . .
C17 C12 C13 116.5(7) . .
C13 C12 C18 119.7(7) . .
C6 C1 C7 122.2(7) . .
C6 C1 C2 117.8(7) . .
C2 C1 C7 119.9(7) . .

loop_
_geom_bond_atom_site_label_1
_geom_bond_atom_site_label_2
_geom_bond_distance
_geom_bond_site_symmetry_2
O10 H10 0.8400 .
O10 C2 1.379(10) .
N29 H29A 0.8800 .
N29 H29B 0.8800 .
N29 C27 1.331(9) .
C27 O28 1.331(10) .
C27 N30 1.254(9) .
O21 H21 0.8400 .
O21 C13 1.384(9) .
O8 C7 1.290(12) .
C14 H14 0.9500 .
C14 C15 1.379(11) .
C14 C13 1.337(10) .
C7 O9 1.302(10) .
C7 C1 1.431(10) .
C15 O22 1.324(10) .
C15 C16 1.418(11) .
C6 H6 0.9500 .
C6 C5 1.384(10) .
C6 C1 1.351(10) .
C17 H17 0.9500 .
C17 C16 1.387(11) .
C17 C12 1.369(11) .
C5 H5 0.9500 .
C5 C4 1.398(10) .
N25 H25A 0.8800 .
N25 H25B 0.8800 .
N25 C23 1.378(9) .
C3 H3 0.9500 .
C3 C4 1.357(11) .
C3 C2 1.394(10) .
C4 O11 1.351(9) .
N26 H26A 0.8800 .
N26 H26B 0.8800 .
N26 C23 1.299(9) .
C18 O20 1.280(10) .
C18 O19 1.269(11) .
C18 C12 1.415(11) .
O20 H20 0.8400 .
N30 H30A 0.8800 .
N30 H30B 0.8800 .
C2 C1 1.420(10) .
O11 H11 0.8400 .
O22 H22 0.8400 .
C16 H16 0.9500 .
O9 H9 0.8400 .
C23 O24 1.245(9) .
C13 C12 1.411(10) .

loop_
_geom_torsion_atom_site_label_1
_geom_torsion_atom_site_label_2
_geom_torsion_atom_site_label_3
_geom_torsion_atom_site_label_4
_geom_torsion
_geom_torsion_site_symmetry_1
_geom_torsion_site_symmetry_2
_geom_torsion_site_symmetry_3
_geom_torsion_site_symmetry_4
O10 C2 C1 C7 2.2(10) . . . .
O10 C2 C1 C6 178.8(6) . . . .
O21 C13 C12 C17 178.9(6) . . . .
O21 C13 C12 C18 7.6(10) . . . .
O8 C7 C1 C6 -177.6(7) . . . .
O8 C7 C1 C2 -1.2(11) . . . .
C14 C15 C16 C17 2.1(10) . . . .
C14 C13 C12 C17 -6.3(10) . . . .
C14 C13 C12 C18 -177.5(6) . . . .
C15 C14 C13 O21 179.1(6) . . . .
C15 C14 C13 C12 3.9(10) . . . .
C6 C5 C4 C3 2.9(11) . . . .
C6 C5 C4 O11 -176.6(7) . . . .
C5 C6 C1 C7 179.2(7) . . . .
C5 C6 C1 C2 2.7(10) . . . .
C3 C2 C1 C7 -176.1(6) . . . .
C3 C2 C1 C6 0.5(9) . . . .
C4 C3 C2 O10 179.8(6) . . . .
C4 C3 C2 C1 -1.8(10) . . . .
O20 C18 C12 C17 1.1(11) . . . .
O20 C18 C12 C13 171.7(6) . . . .
O19 C18 C12 C17 -176.6(7) . . . .
O19 C18 C12 C13 -6.0(11) . . . .
C2 C3 C4 C5 0.1(10) . . . .
C2 C3 C4 O11 179.5(7) . . . .
O22 C15 C16 C17 -177.6(7) . . . .
C16 C17 C12 C18 177.8(7) . . . .
C16 C17 C12 C13 6.9(11) . . . .
O9 C7 C1 C6 3.4(10) . . . .
O9 C7 C1 C2 179.8(6) . . . .
C13 C14 C15 O22 178.0(7) . . . .
C13 C14 C15 C16 -1.7(10) . . . .
C12 C17 C16 C15 -5.0(11) . . . .
C1 C6 C5 C4 -4.4(11) . . . .

loop_
_cod_related_entry_id
_cod_related_entry_database
_cod_related_entry_code
_cod_related_entry_description
1 XRDa 00390 DOI:10.51093/xrd-00390

loop_
_smtbx_masks_void_nr
_smtbx_masks_void_average_x
_smtbx_masks_void_average_y
_smtbx_masks_void_average_z
_smtbx_masks_void_volume
_smtbx_masks_void_count_electrons
1 0.237 0.000 0.500 340.4 27.3
2 -0.973 0.500 0.000 340.4 27.3
